data_7058386
loop_
_publ_author_name
'Ahmed, Muhammad Naeem'
'Arif, Maryam'
'Jabeen, Farah'
'Khan, Haroon Ahmed'
'Yasin, Khawaja Ansar'
'Tahir, Muhammad Nawaz'
'Franconetti, Antonio'
'Frontera, Antonio'

_publ_section_title
;
 On the importance of antiparallel \p--\p interactions in the solid state
 of isatin-based hydrazides
;
_journal_issue 21
_journal_name_full 'New Journal of Chemistry'
_journal_page_first 8122
_journal_paper_doi 10.1039/C9NJ00405J
_journal_volume 43
_journal_year 2019
_chemical_formula_iupac 'C18 H17 N3 O2'
_chemical_formula_moiety 'C18 H17 N3 O2'
_chemical_formula_sum 'C18 H17 N3 O2'
_chemical_formula_weight 307.34
_chemical_name_systematic
;
N'-[(3Z)-2-oxo-1-propyl-1,2-dihydro-3H-indol-3-ylidene]furan-2-carbohydrazide
;
_space_group_crystal_system monoclinic
_space_group_IT_number 14
_space_group_name_Hall '-P 2ybc'
_space_group_name_H-M_alt 'P 1 21/c 1'
_symmetry_space_group_name_Hall '-P 2ybc'
_symmetry_space_group_name_H-M 'P 1 21/c 1'
_atom_sites_solution_hydrogens geom
_atom_sites_solution_primary direct
_atom_sites_solution_secondary difmap
_audit_creation_method SHELXL-2014/7
_audit_update_record
;
2019-03-29 deposited with the CCDC.    2019-04-03 downloaded from the CCDC.
;
_cell_angle_alpha 90
_cell_angle_beta 94.712(14)
_cell_angle_gamma 90
_cell_formula_units_Z 4
_cell_length_a 7.167(2)
_cell_length_b 24.911(9)
_cell_length_c 8.898(3)
_cell_measurement_reflns_used 1636
_cell_measurement_temperature 296(2)
_cell_measurement_theta_max 26.000
_cell_measurement_theta_min 2.438
_cell_volume 1583.3(9)
_computing_cell_refinement 'SAINT (Bruker, 2007)'
_computing_data_collection 'APEX2 (Bruker, 2007)'
_computing_data_reduction 'SAINT (Bruker, 2007)'
_computing_molecular_graphics 'ORTEP-3 for Windows (Farrugia, 1997) and PLATON (Spek, 2009)'
_computing_publication_material
;
WinGX (Farrugia, 1999) and PLATON (Spek, 2009)
;
_computing_structure_refinement 'SHELXL-2014/6  (Sheldrick, 2015)'
_computing_structure_solution 'SHELXS97 (Sheldrick, 2008)'
_diffrn_ambient_temperature 296(2)
_diffrn_detector_area_resol_mean 0.78
_diffrn_measured_fraction_theta_full 0.997
_diffrn_measured_fraction_theta_max 0.997
_diffrn_measurement_device_type 'Bruker Kappa APEXII CCD'
_diffrn_measurement_method \w
_diffrn_radiation_monochromator graphite
_diffrn_radiation_source 'fine-focus sealed tube'
_diffrn_radiation_type MoK\a
_diffrn_radiation_wavelength 0.71073
_diffrn_reflns_av_R_equivalents 0.0571
_diffrn_reflns_av_unetI/netI 0.0735
_diffrn_reflns_limit_h_max 8
_diffrn_reflns_limit_h_min -8
_diffrn_reflns_limit_k_max 27
_diffrn_reflns_limit_k_min -30
_diffrn_reflns_limit_l_max 10
_diffrn_reflns_limit_l_min -10
_diffrn_reflns_number 9438
_diffrn_reflns_theta_full 26.000
_diffrn_reflns_theta_max 26.000
_diffrn_reflns_theta_min 2.438
_diffrn_standards_number 0
_exptl_absorpt_coefficient_mu 0.086
_exptl_absorpt_correction_T_max 0.979
_exptl_absorpt_correction_T_min 0.945
_exptl_absorpt_correction_type multi-scan
_exptl_absorpt_process_details '(SADABS; Bruker, 2005)'
_exptl_crystal_colour yellow
_exptl_crystal_density_diffrn 1.289
_exptl_crystal_density_method 'not measured'
_exptl_crystal_description needle
_exptl_crystal_F_000 648
_exptl_crystal_size_max 0.40
_exptl_crystal_size_mid 0.25
_exptl_crystal_size_min 0.22
_refine_diff_density_max 0.352
_refine_diff_density_min -0.346
_refine_diff_density_rms 0.044
_refine_ls_goodness_of_fit_ref 1.034
_refine_ls_hydrogen_treatment constr
_refine_ls_matrix_type full
_refine_ls_number_parameters 208
_refine_ls_number_reflns 3095
_refine_ls_number_restraints 8
_refine_ls_restrained_S_all 1.037
_refine_ls_R_factor_all 0.1252
_refine_ls_R_factor_gt 0.0610
_refine_ls_shift/su_max 0.000
_refine_ls_shift/su_mean 0.000
_refine_ls_structure_factor_coef Fsqd
_refine_ls_weighting_details 'w=1/[\s^2^(Fo^2^)+(0.0817P)^2^] where P=(Fo^2^+2Fc^2^)/3'
_refine_ls_weighting_scheme calc
_refine_ls_wR_factor_gt 0.1474
_refine_ls_wR_factor_ref 0.1796
_reflns_number_gt 1636
_reflns_number_total 3095
_reflns_threshold_expression I>2\s(I)
_cod_data_source_file c9nj00405j2.cif
_cod_data_source_block P2AJK
_cod_depositor_comments 'Adding full bibliography for 7058386--7058390.cif.'
_cod_database_code 7058386
_shelx_shelxl_version_number 2014/7
_shelx_space_group_comment
;
The symmetry employed for this shelxl refinement is uniquely defined
by the following loop, which should always be used as a source of
symmetry information in preference to the above space-group names.
They are only intended as comments.
;

loop_
_space_group_symop_operation_xyz
'x, y, z'
'-x, y+1/2, -z+1/2'
'-x, -y, -z'
'x, -y-1/2, z-1/2'

loop_
_atom_site_label
_atom_site_type_symbol
_atom_site_fract_x
_atom_site_fract_y
_atom_site_fract_z
_atom_site_U_iso_or_equiv
_atom_site_adp_type
_atom_site_occupancy
_atom_site_site_symmetry_order
_atom_site_calc_flag
_atom_site_refinement_flags_posn
_atom_site_refinement_flags_adp
_atom_site_refinement_flags_occupancy
_atom_site_disorder_assembly
_atom_site_disorder_group
O1 O 0.3420(3) -0.15183(8) 0.9647(2) 0.0723(6) Uani 1 1 d . . . . .
O2 O 0.2846(3) 0.03577(8) 0.7714(2) 0.0698(6) Uani 1 1 d . . . . .
N1 N 0.3133(3) -0.06587(8) 0.8821(2) 0.0530(6) Uani 1 1 d . . . . .
H1 H 0.3199 -0.0440 0.8079 0.064 Uiso 1 1 calc R U . . .
N2 N 0.2753(3) -0.04694(9) 1.0199(2) 0.0504(6) Uani 1 1 d . . . . .
N3 N 0.2074(3) 0.09248(9) 0.9624(3) 0.0624(7) Uani 1 1 d D . . . .
C1 C 0.3692(3) -0.13600(10) 0.7031(3) 0.0498(7) Uani 1 1 d . . . . .
C2 C 0.3705(4) -0.19004(12) 0.6721(4) 0.0773(10) Uani 1 1 d . . . . .
H2 H 0.3572 -0.2145 0.7495 0.093 Uiso 1 1 calc R U . . .
C3 C 0.3912(5) -0.20876(14) 0.5289(4) 0.0952(12) Uani 1 1 d . . . . .
H3 H 0.3930 -0.2455 0.5105 0.114 Uiso 1 1 calc R U . . .
C4 C 0.4091(4) -0.17338(14) 0.4138(4) 0.0806(10) Uani 1 1 d . . . . .
H4 H 0.4208 -0.1859 0.3166 0.097 Uiso 1 1 calc R U . . .
C5 C 0.4097(4) -0.11936(13) 0.4421(4) 0.0735(9) Uani 1 1 d . . . . .
H5 H 0.4235 -0.0952 0.3641 0.088 Uiso 1 1 calc R U . . .
C6 C 0.3901(4) -0.10063(12) 0.5859(3) 0.0627(8) Uani 1 1 d . . . . .
H6 H 0.3909 -0.0639 0.6042 0.075 Uiso 1 1 calc R U . . .
C7 C 0.3412(3) -0.11997(11) 0.8618(3) 0.0525(7) Uani 1 1 d . . . . .
C8 C 0.2439(3) 0.00398(11) 1.0262(3) 0.0453(6) Uani 1 1 d . . . . .
C9 C 0.1970(3) 0.03353(10) 1.1594(3) 0.0471(7) Uani 1 1 d . . . . .
C10 C 0.1740(4) 0.01892(12) 1.3057(3) 0.0624(8) Uani 1 1 d . . . . .
H10 H 0.1875 -0.0167 1.3360 0.075 Uiso 1 1 calc R U . . .
C11 C 0.1305(4) 0.05828(15) 1.4074(3) 0.0712(9) Uani 1 1 d . . . . .
H11 H 0.1151 0.0490 1.5069 0.085 Uiso 1 1 calc R U . . .
C12 C 0.1097(4) 0.11086(14) 1.3628(4) 0.0707(9) Uani 1 1 d . . . . .
H12 H 0.0807 0.1367 1.4326 0.085 Uiso 1 1 calc R U . . .
C13 C 0.1312(4) 0.12605(12) 1.2162(3) 0.0661(8) Uani 1 1 d . . . . .
H13 H 0.1160 0.1616 1.1859 0.079 Uiso 1 1 calc R U . . .
C14 C 0.1758(3) 0.08692(11) 1.1160(3) 0.0516(7) Uani 1 1 d . . . . .
C15 C 0.2481(4) 0.04419(11) 0.9028(3) 0.0526(7) Uani 1 1 d . . . . .
C16A C 0.2300(6) 0.14386(17) 0.8823(5) 0.0781(8) Uani 0.806(4) 1 d D . P A 1
H16A H 0.3163 0.1388 0.8051 0.094 Uiso 0.806(4) 1 calc R U P A 1
H16B H 0.2834 0.1704 0.9531 0.094 Uiso 0.806(4) 1 calc R U P A 1
C17A C 0.0480(5) 0.16412(16) 0.8111(5) 0.0781(8) Uani 0.806(4) 1 d D . P A 1
H17A H -0.0406 0.1675 0.8873 0.094 Uiso 0.806(4) 1 calc R U P A 1
H17B H -0.0024 0.1385 0.7363 0.094 Uiso 0.806(4) 1 calc R U P A 1
C18A C 0.0724(6) 0.21806(16) 0.7368(5) 0.0781(8) Uani 0.806(4) 1 d D . P A 1
H18A H 0.1042 0.2446 0.8128 0.117 Uiso 0.806(4) 1 calc R U P A 1
H18B H -0.0423 0.2280 0.6804 0.117 Uiso 0.806(4) 1 calc R U P A 1
H18C H 0.1707 0.2157 0.6701 0.117 Uiso 0.806(4) 1 calc R U P A 1
C16B C 0.088(2) 0.1350(6) 0.865(2) 0.0781(8) Uani 0.194(4) 1 d D . P A 2
H16C H 0.0594 0.1229 0.7617 0.094 Uiso 0.194(4) 1 calc R U P A 2
H16D H -0.0278 0.1439 0.9088 0.094 Uiso 0.194(4) 1 calc R U P A 2
C17B C 0.222(2) 0.1810(6) 0.873(2) 0.0781(8) Uani 0.194(4) 1 d D . P A 2
H17C H 0.3400 0.1680 0.8411 0.094 Uiso 0.194(4) 1 calc R U P A 2
H17D H 0.2445 0.1910 0.9787 0.094 Uiso 0.194(4) 1 calc R U P A 2
C18B C 0.171(3) 0.2309(6) 0.786(2) 0.0781(8) Uani 0.194(4) 1 d D . P A 2
H18D H 0.0493 0.2428 0.8084 0.117 Uiso 0.194(4) 1 calc R U P A 2
H18E H 0.1698 0.2234 0.6796 0.117 Uiso 0.194(4) 1 calc R U P A 2
H18F H 0.2615 0.2584 0.8122 0.117 Uiso 0.194(4) 1 calc R U P A 2

loop_
_atom_site_aniso_label
_atom_site_aniso_U_11
_atom_site_aniso_U_22
_atom_site_aniso_U_33
_atom_site_aniso_U_23
_atom_site_aniso_U_13
_atom_site_aniso_U_12
O1 0.0973(15) 0.0509(13) 0.0695(14) 0.0125(12) 0.0119(11) 0.0073(10)
O2 0.1089(15) 0.0593(13) 0.0421(12) 0.0045(10) 0.0118(10) 0.0024(11)
N1 0.0690(15) 0.0418(13) 0.0488(14) 0.0034(11) 0.0076(11) 0.0001(10)
N2 0.0563(13) 0.0478(15) 0.0468(14) 0.0038(11) 0.0027(10) -0.0007(10)
N3 0.0961(17) 0.0426(14) 0.0492(15) 0.0077(12) 0.0105(12) 0.0101(12)
C1 0.0457(15) 0.0399(16) 0.0640(19) 0.0013(14) 0.0059(12) 0.0015(11)
C2 0.114(3) 0.0433(19) 0.076(2) 0.0027(17) 0.0137(19) -0.0040(16)
C3 0.152(3) 0.051(2) 0.085(3) -0.016(2) 0.029(2) -0.006(2)
C4 0.102(2) 0.070(2) 0.073(2) -0.018(2) 0.0259(19) -0.0078(18)
C5 0.090(2) 0.063(2) 0.072(2) 0.0003(18) 0.0329(17) 0.0012(16)
C6 0.0716(18) 0.0458(17) 0.074(2) -0.0023(16) 0.0252(16) 0.0004(13)
C7 0.0513(16) 0.0434(17) 0.063(2) 0.0030(15) 0.0047(13) -0.0003(12)
C8 0.0501(15) 0.0433(16) 0.0420(15) 0.0028(12) 0.0002(11) -0.0017(11)
C9 0.0478(15) 0.0505(17) 0.0426(15) 0.0005(13) 0.0017(11) -0.0021(12)
C10 0.0758(19) 0.064(2) 0.0472(18) 0.0057(16) 0.0046(14) 0.0002(15)
C11 0.078(2) 0.094(3) 0.0415(17) -0.0039(18) 0.0054(14) -0.0015(18)
C12 0.0692(19) 0.081(3) 0.062(2) -0.0193(19) 0.0042(15) 0.0014(16)
C13 0.078(2) 0.0577(19) 0.062(2) -0.0065(17) 0.0014(15) 0.0073(15)
C14 0.0585(16) 0.0507(18) 0.0450(16) -0.0014(14) 0.0005(12) 0.0011(12)
C15 0.0674(17) 0.0468(17) 0.0429(17) 0.0034(14) 0.0007(13) 0.0005(13)
C16A 0.0822(17) 0.0610(16) 0.0899(18) 0.0212(14) -0.0008(13) 0.0041(13)
C17A 0.0822(17) 0.0610(16) 0.0899(18) 0.0212(14) -0.0008(13) 0.0041(13)
C18A 0.0822(17) 0.0610(16) 0.0899(18) 0.0212(14) -0.0008(13) 0.0041(13)
C16B 0.0822(17) 0.0610(16) 0.0899(18) 0.0212(14) -0.0008(13) 0.0041(13)
C17B 0.0822(17) 0.0610(16) 0.0899(18) 0.0212(14) -0.0008(13) 0.0041(13)
C18B 0.0822(17) 0.0610(16) 0.0899(18) 0.0212(14) -0.0008(13) 0.0041(13)

loop_
_atom_type_symbol
_atom_type_description
_atom_type_scat_dispersion_real
_atom_type_scat_dispersion_imag
_atom_type_scat_source
C C 0.0033 0.0016 'International Tables Vol C Tables 4.2.6.8 and 6.1.1.4'
H H 0.0000 0.0000 'International Tables Vol C Tables 4.2.6.8 and 6.1.1.4'
N N 0.0061 0.0033 'International Tables Vol C Tables 4.2.6.8 and 6.1.1.4'
O O 0.0106 0.0060 'International Tables Vol C Tables 4.2.6.8 and 6.1.1.4'

loop_
_geom_angle_atom_site_label_1
_geom_angle_atom_site_label_2
_geom_angle_atom_site_label_3
_geom_angle
N2 N1 C7 120.0(2)
N2 N1 H1 120.0
C7 N1 H1 120.0
C8 N2 N1 115.4(2)
C15 N3 C14 110.4(2)
C15 N3 C16A 122.9(3)
C14 N3 C16A 125.7(3)
C15 N3 C16B 120.3(7)
C14 N3 C16B 118.5(7)
C2 C1 C6 118.0(3)
C2 C1 C7 117.0(3)
C6 C1 C7 124.9(2)
C1 C2 C3 121.4(3)
C1 C2 H2 119.3
C3 C2 H2 119.3
C4 C3 C2 120.0(3)
C4 C3 H3 120.0
C2 C3 H3 120.0
C3 C4 C5 119.7(3)
C3 C4 H4 120.1
C5 C4 H4 120.1
C4 C5 C6 120.3(3)
C4 C5 H5 119.9
C6 C5 H5 119.9
C5 C6 C1 120.6(3)
C5 C6 H6 119.7
C1 C6 H6 119.7
O1 C7 N1 122.2(3)
O1 C7 C1 123.1(2)
N1 C7 C1 114.7(2)
N2 C8 C9 125.8(2)
N2 C8 C15 127.9(2)
C9 C8 C15 106.3(2)
C10 C9 C14 119.9(3)
C10 C9 C8 133.6(3)
C14 C9 C8 106.5(2)
C9 C10 C11 118.8(3)
C9 C10 H10 120.6
C11 C10 H10 120.6
C12 C11 C10 120.7(3)
C12 C11 H11 119.7
C10 C11 H11 119.7
C11 C12 C13 121.2(3)
C11 C12 H12 119.4
C13 C12 H12 119.4
C14 C13 C12 117.9(3)
C14 C13 H13 121.0
C12 C13 H13 121.0
C13 C14 C9 121.6(3)
C13 C14 N3 128.5(3)
C9 C14 N3 109.9(2)
O2 C15 N3 126.1(3)
O2 C15 C8 127.0(3)
N3 C15 C8 106.9(2)
N3 C16A C17A 111.8(3)
N3 C16A H16A 109.3
C17A C16A H16A 109.3
N3 C16A H16B 109.3
C17A C16A H16B 109.3
H16A C16A H16B 107.9
C16A C17A C18A 111.0(4)
C16A C17A H17A 109.4
C18A C17A H17A 109.4
C16A C17A H17B 109.4
C18A C17A H17B 109.4
H17A C17A H17B 108.0
C17A C18A H18A 109.5
C17A C18A H18B 109.5
H18A C18A H18B 109.5
C17A C18A H18C 109.5
H18A C18A H18C 109.5
H18B C18A H18C 109.5
C17B C16B N3 99.6(12)
C17B C16B H16C 111.9
N3 C16B H16C 111.9
C17B C16B H16D 111.9
N3 C16B H16D 111.9
H16C C16B H16D 109.6
C16B C17B C18B 118.7(14)
C16B C17B H17C 107.6
C18B C17B H17C 107.6
C16B C17B H17D 107.6
C18B C17B H17D 107.6
H17C C17B H17D 107.1
C17B C18B H18D 109.5
C17B C18B H18E 109.5
H18D C18B H18E 109.5
C17B C18B H18F 109.5
H18D C18B H18F 109.5
H18E C18B H18F 109.5

loop_
_geom_bond_atom_site_label_1
_geom_bond_atom_site_label_2
_geom_bond_distance
O1 C7 1.211(3)
O2 C15 1.236(3)
N1 N2 1.362(3)
N1 C7 1.377(3)
N1 H1 0.8600
N2 C8 1.290(3)
N3 C15 1.356(3)
N3 C14 1.410(3)
N3 C16A 1.480(4)
N3 C16B 1.579(17)
C1 C2 1.374(4)
C1 C6 1.383(4)
C1 C7 1.496(4)
C2 C3 1.376(4)
C2 H2 0.9300
C3 C4 1.365(4)
C3 H3 0.9300
C4 C5 1.369(4)
C4 H4 0.9300
C5 C6 1.380(4)
C5 H5 0.9300
C6 H6 0.9300
C8 C9 1.457(3)
C8 C15 1.489(4)
C9 C10 1.375(3)
C9 C14 1.390(4)
C10 C11 1.387(4)
C10 H10 0.9300
C11 C12 1.373(4)
C11 H11 0.9300
C12 C13 1.379(4)
C12 H12 0.9300
C13 C14 1.376(4)
C13 H13 0.9300
C16A C17A 1.491(5)
C16A H16A 0.9700
C16A H16B 0.9700
C17A C18A 1.514(5)
C17A H17A 0.9700
C17A H17B 0.9700
C18A H18A 0.9600
C18A H18B 0.9600
C18A H18C 0.9600
C16B C17B 1.494(16)
C16B H16C 0.9700
C16B H16D 0.9700
C17B C18B 1.499(15)
C17B H17C 0.9700
C17B H17D 0.9700
C18B H18D 0.9600
C18B H18E 0.9600
C18B H18F 0.9600

loop_
_geom_hbond_atom_site_label_D
_geom_hbond_atom_site_label_H
_geom_hbond_atom_site_label_A
_geom_hbond_distance_DH
_geom_hbond_distance_HA
_geom_hbond_distance_DA
_geom_hbond_angle_DHA
_geom_hbond_site_symmetry_A
N1 H1 O2 0.86 2.03 2.718(3) 136.8 .
C17A H17A O1 0.97 2.65 3.578(5) 160.3 3_557
C16B H16D O1 0.97 2.61 3.568(18) 171.1 3_557

loop_
_geom_torsion_atom_site_label_1
_geom_torsion_atom_site_label_2
_geom_torsion_atom_site_label_3
_geom_torsion_atom_site_label_4
_geom_torsion
C7 N1 N2 C8 -177.3(2)
C6 C1 C2 C3 -0.3(4)
C7 C1 C2 C3 178.6(3)
C1 C2 C3 C4 -0.6(5)
C2 C3 C4 C5 1.2(5)
C3 C4 C5 C6 -0.8(5)
C4 C5 C6 C1 -0.1(4)
C2 C1 C6 C5 0.6(4)
C7 C1 C6 C5 -178.1(2)
N2 N1 C7 O1 -3.6(4)
N2 N1 C7 C1 176.12(19)
C2 C1 C7 O1 8.8(4)
C6 C1 C7 O1 -172.4(3)
C2 C1 C7 N1 -170.8(2)
C6 C1 C7 N1 7.9(3)
N1 N2 C8 C9 178.8(2)
N1 N2 C8 C15 -1.3(4)
N2 C8 C9 C10 0.3(4)
C15 C8 C9 C10 -179.5(3)
N2 C8 C9 C14 179.8(2)
C15 C8 C9 C14 -0.1(2)
C14 C9 C10 C11 -0.2(4)
C8 C9 C10 C11 179.2(3)
C9 C10 C11 C12 0.3(4)
C10 C11 C12 C13 0.1(5)
C11 C12 C13 C14 -0.6(4)
C12 C13 C14 C9 0.7(4)
C12 C13 C14 N3 -179.0(3)
C10 C9 C14 C13 -0.3(4)
C8 C9 C14 C13 -179.9(2)
C10 C9 C14 N3 179.4(2)
C8 C9 C14 N3 -0.1(3)
C15 N3 C14 C13 180.0(3)
C16A N3 C14 C13 11.0(5)
C16B N3 C14 C13 -35.5(7)
C15 N3 C14 C9 0.3(3)
C16A N3 C14 C9 -168.7(3)
C16B N3 C14 C9 144.7(6)
C14 N3 C15 O2 -179.1(2)
C16A N3 C15 O2 -9.8(5)
C16B N3 C15 O2 37.1(8)
C14 N3 C15 C8 -0.3(3)
C16A N3 C15 C8 169.1(3)
C16B N3 C15 C8 -144.0(7)
N2 C8 C15 O2 -0.8(4)
C9 C8 C15 O2 179.1(2)
N2 C8 C15 N3 -179.6(2)
C9 C8 C15 N3 0.2(3)
C15 N3 C16A C17A 100.5(4)
C14 N3 C16A C17A -91.8(4)
N3 C16A C17A C18A 177.1(4)
C15 N3 C16B C17B -122.5(11)
C14 N3 C16B C17B 96.6(13)
N3 C16B C17B C18B 176.0(15)
